data_7027693
loop_
_publ_author_name
'Iveson, Peter B.'
'Drew, Michael G. B.'
'Hudson, Michael J.'
'Madic, Charles'

_publ_section_title
;
 Structural studies of lanthanide complexes with new hydrophobic
 malonamide solvent extraction agents&#x200A;&#x2020;
;
_journal_issue 20
_journal_name_full 'Journal of the Chemical Society, Dalton Transactions'
_journal_page_first 3605
_journal_paper_doi 10.1039/a905579g
_journal_year 1999
_chemical_formula_moiety Pr(L4)2(NO3)3
_chemical_formula_sum 'C42 H52 N7 O15 Pr'
_chemical_formula_weight 1039.19
_chemical_name_systematic
; 
 ? 
;
_space_group_IT_number 14
_symmetry_cell_setting monoclinic
_symmetry_space_group_name_Hall '-P 2yn'
_symmetry_space_group_name_H-M 'P 1 21/n 1'
_atom_sites_solution_hydrogens geom
_atom_sites_solution_primary direct
_atom_sites_solution_secondary difmap
_audit_creation_method SHELXL-97
_cell_angle_alpha 90.00
_cell_angle_beta 97.797(10)
_cell_angle_gamma 90.00
_cell_formula_units_Z 8
_cell_length_a 27.79(3)
_cell_length_b 18.26(2)
_cell_length_c 19.16(2)
_cell_measurement_reflns_used all
_cell_measurement_temperature 293(2)
_cell_volume 9633(18)
_computing_cell_refinement XDS
_computing_data_collection 'XDS (Kabsch, 1991)'
_computing_data_reduction XDS
_computing_molecular_graphics PLATON(Spek,1994)
_computing_structure_refinement 'SHELXL-93 (Sheldrick, 1993)'
_computing_structure_solution 'SHELXS-86 (Sheldrick, 1990)'
_diffrn_ambient_temperature 293(2)
_diffrn_measurement_device 'Marresearch Image Plate'
_diffrn_measurement_method '95 frames at 2^o intervals, counting time 2 min.'
_diffrn_radiation_monochromator graphite
_diffrn_radiation_source 'fine-focus sealed tube'
_diffrn_radiation_type MoK\a
_diffrn_radiation_wavelength 0.71073
_diffrn_reflns_av_R_equivalents 0.0548
_diffrn_reflns_av_sigmaI/netI 0.0842
_diffrn_reflns_limit_h_max 34
_diffrn_reflns_limit_h_min 0
_diffrn_reflns_limit_k_max 19
_diffrn_reflns_limit_k_min -19
_diffrn_reflns_limit_l_max 22
_diffrn_reflns_limit_l_min -23
_diffrn_reflns_number 31539
_diffrn_reflns_theta_max 26.15
_diffrn_reflns_theta_min 2.04
_exptl_absorpt_coefficient_mu 1.084
_exptl_absorpt_correction_T_max 1.00
_exptl_absorpt_correction_T_min 0.42
_exptl_absorpt_correction_type 'DIFABS(Walker and Stuart, 1983)'
_exptl_crystal_density_diffrn 1.430
_exptl_crystal_density_method 'not measured'
_exptl_crystal_F_000 4260
_exptl_crystal_size_max 0.25
_exptl_crystal_size_mid 0.25
_exptl_crystal_size_min 0.25
_refine_diff_density_max 1.541
_refine_diff_density_min -0.989
_refine_diff_density_rms 0.109
_refine_ls_extinction_coef 0.000000(17)
_refine_ls_extinction_expression Fc^*^=kFc[1+0.001xFc^2^\l^3^/sin(2\q)]^-1/4^
_refine_ls_extinction_method SHELXL
_refine_ls_goodness_of_fit_ref 1.107
_refine_ls_hydrogen_treatment mixed
_refine_ls_matrix_type full
_refine_ls_number_parameters 1184
_refine_ls_number_reflns 16889
_refine_ls_number_restraints 0
_refine_ls_restrained_S_all 1.107
_refine_ls_R_factor_all 0.1922
_refine_ls_R_factor_gt 0.1119
_refine_ls_shift/su_max 0.085
_refine_ls_shift/su_mean 0.001
_refine_ls_structure_factor_coef Fsqd
_refine_ls_weighting_details 'w=1/[\s^2^(Fo^2^)+(0.0000P)^2^+99.9046P] where P=(Fo^2^+2Fc^2^)/3'
_refine_ls_weighting_scheme calc
_refine_ls_wR_factor_gt 0.1504
_refine_ls_wR_factor_ref 0.1745
_reflns_number_gt 10211
_reflns_number_total 16889
_reflns_threshold_expression >2sigma(I)
_cod_data_source_file 905579Gsup1.cif
_cod_data_source_block 3
_cod_depositor_comments
;
The following automatic conversions were performed:

'_refine_ls_weighting_scheme' value 'calc
w=1/[\s^2^(Fo^2^)+(0.0000P)^2^+99.9046P] where P=(Fo^2^+2Fc^2^)/3'
was changed to 'calc'. New tag '_refine_ls_weighting_details' was
created. The value of the new tag was set to
'w=1/[\s^2^(Fo^2^)+(0.0000P)^2^+99.9046P] where P=(Fo^2^+2Fc^2^)/3'.

Automatic conversion script
Id: cif_fix_values 3143 2015-03-26 13:38:13Z robertas 
;
_cod_original_cell_volume 9631(19)
_cod_original_sg_symbol_H-M P21/n
_cod_original_formula_sum 'C42 H52 N7 O15  Pr'
_cod_database_code 7027693

loop_
_symmetry_equiv_pos_as_xyz
'x, y, z'
'-x+1/2, y+1/2, -z+1/2'
'-x, -y, -z'
'x-1/2, -y-1/2, z-1/2'

loop_
_atom_site_label
_atom_site_type_symbol
_atom_site_fract_x
_atom_site_fract_y
_atom_site_fract_z
_atom_site_U_iso_or_equiv
_atom_site_adp_type
_atom_site_occupancy
_atom_site_calc_flag
_atom_site_refinement_flags
Pr1 Pr 0.24658(2) 0.82143(3) 0.24825(3) 0.03877(18) Uani 1 d .
O51A O 0.3206(3) 0.7787(4) 0.3395(4) 0.054(2) Uani 1 d .
N53A N 0.3461(3) 0.7583(5) 0.2922(6) 0.051(3) Uani 1 d .
O52A O 0.3271(3) 0.7567(4) 0.2286(5) 0.059(2) Uani 1 d .
O54A O 0.3896(3) 0.7408(6) 0.3084(5) 0.096(3) Uani 1 d .
O61A O 0.2267(3) 0.7071(5) 0.1720(5) 0.064(2) Uani 1 d .
N63A N 0.2277(4) 0.6610(6) 0.2235(6) 0.061(3) Uani 1 d .
O62A O 0.2362(4) 0.6858(4) 0.2864(5) 0.073(3) Uani 1 d .
O64A O 0.2178(4) 0.5953(5) 0.2123(6) 0.112(4) Uani 1 d .
N73A N 0.1388(3) 0.8213(5) 0.1874(5) 0.053(2) Uani 1 d .
O71A O 0.1534(3) 0.7980(5) 0.2509(5) 0.065(2) Uani 1 d .
O72A O 0.1699(2) 0.8430(5) 0.1506(4) 0.068(3) Uani 1 d .
O74A O 0.0959(3) 0.8201(8) 0.1652(6) 0.121(5) Uani 1 d .
O1A O 0.2674(2) 0.8660(4) 0.1352(4) 0.0390(17) Uani 1 d .
C2A C 0.3084(3) 0.8810(5) 0.1233(5) 0.025(2) Uani 1 d .
C3A C 0.3336(3) 0.9515(5) 0.1512(5) 0.029(2) Uani 1 d .
H3A H 0.3650 0.9562 0.1340 0.034 Uiso 1 calc R
C4A C 0.3408(3) 0.9485(5) 0.2332(6) 0.036(2) Uani 1 d .
O5A O 0.3144(3) 0.9118(4) 0.2663(4) 0.0463(18) Uani 1 d .
C31A C 0.3009(4) 1.0175(6) 0.1267(6) 0.052(3) Uani 1 d .
H31A H 0.2678 1.0077 0.1348 0.063 Uiso 1 calc R
H31B H 0.3122 1.0606 0.1536 0.063 Uiso 1 calc R
C32A C 0.3022(5) 1.0313(7) 0.0487(7) 0.066(4) Uani 1 d .
H32A H 0.2934 0.9871 0.0220 0.079 Uiso 1 calc R
H32B H 0.2792 1.0696 0.0320 0.079 Uiso 1 calc R
O33A O 0.3492(3) 1.0527(5) 0.0397(5) 0.074(3) Uani 1 d .
C34A C 0.3556(7) 1.0599(8) -0.0322(6) 0.092(6) Uani 1 d .
H34A H 0.3353 1.0991 -0.0542 0.110 Uiso 1 calc R
H34B H 0.3468 1.0147 -0.0573 0.110 Uiso 1 calc R
C35A C 0.4062(7) 1.0762(11) -0.0337(9) 0.129(8) Uani 1 d .
H35A H 0.4259 1.0423 -0.0039 0.155 Uiso 1 calc R
H35B H 0.4129 1.1252 -0.0170 0.155 Uiso 1 calc R
H35C H 0.4135 1.0720 -0.0811 0.155 Uiso 1 calc R
N21A N 0.3758(4) 0.9909(5) 0.2683(5) 0.049(2) Uani 1 d .
C22A C 0.3798(5) 0.9941(8) 0.3469(7) 0.084(5) Uani 1 d .
H22A H 0.4118 1.0096 0.3660 0.101 Uiso 1 calc R
H22B H 0.3736 0.9465 0.3650 0.101 Uiso 1 calc R
H22C H 0.3564 1.0283 0.3602 0.101 Uiso 1 calc R
C23A C 0.4077(3) 1.0381(6) 0.2360(6) 0.048(3) Uani 1 d .
C24A C 0.4457(4) 1.0102(7) 0.2056(7) 0.063(4) Uani 1 d .
H24A H 0.4502 0.9598 0.2045 0.076 Uiso 1 calc R
C25A C 0.4775(5) 1.0558(9) 0.1764(9) 0.083(5) Uani 1 d .
H25A H 0.5022 1.0362 0.1537 0.100 Uiso 1 calc R
C26A C 0.4721(6) 1.1308(10) 0.1815(9) 0.095(5) Uani 1 d .
H26A H 0.4937 1.1619 0.1633 0.114 Uiso 1 calc R
C27A C 0.4350(5) 1.1594(8) 0.2133(8) 0.079(4) Uani 1 d .
H27A H 0.4316 1.2099 0.2169 0.095 Uiso 1 calc R
C28A C 0.4027(4) 1.1132(7) 0.2400(7) 0.063(4) Uani 1 d .
H28A H 0.3773 1.1329 0.2609 0.076 Uiso 1 calc R
N11A N 0.3322(3) 0.8369(5) 0.0826(5) 0.042(2) Uani 1 d .
C12A C 0.3074(5) 0.7712(8) 0.0518(8) 0.093(6) Uani 1 d .
H12A H 0.3221 0.7283 0.0748 0.112 Uiso 1 calc R
H12B H 0.3102 0.7691 0.0024 0.112 Uiso 1 calc R
H12C H 0.2738 0.7731 0.0580 0.112 Uiso 1 calc R
C13A C 0.3823(4) 0.8441(6) 0.0724(6) 0.071(3) Uani 1 d .
C14A C 0.3941(5) 0.8630(8) 0.0056(7) 0.077(4) Uani 1 d .
H14A H 0.3698 0.8769 -0.0304 0.093 Uiso 1 calc R
C15A C 0.4417(6) 0.8607(11) -0.0059(9) 0.110(6) Uani 1 d .
H15A H 0.4504 0.8727 -0.0497 0.131 Uiso 1 calc R
C16A C 0.4765(6) 0.8402(11) 0.0492(11) 0.109(6) Uani 1 d .
H16A H 0.5088 0.8389 0.0415 0.131 Uiso 1 calc R
C17A C 0.4656(5) 0.8217(8) 0.1147(8) 0.082(5) Uani 1 d .
H17A H 0.4902 0.8092 0.1507 0.099 Uiso 1 calc R
C18A C 0.4185(4) 0.8220(7) 0.1262(6) 0.057(3) Uani 1 d .
H18A H 0.4103 0.8075 0.1696 0.068 Uiso 1 calc R
O1B O 0.2124(3) 0.9435(4) 0.2666(4) 0.053(2) Uani 1 d .
C2B C 0.1768(4) 0.9631(6) 0.2956(7) 0.055(3) Uani 1 d .
C3B C 0.1762(4) 0.9424(6) 0.3741(6) 0.045(3) Uani 1 d .
H3B H 0.1446 0.9544 0.3883 0.054 Uiso 1 calc R
C4B C 0.1869(4) 0.8602(5) 0.3852(6) 0.040(3) Uani 1 d .
O5B O 0.2240(2) 0.8334(4) 0.3694(4) 0.0457(18) Uani 1 d .
C31B C 0.2179(4) 0.9863(6) 0.4207(7) 0.059(3) Uani 1 d .
H31C H 0.2194 0.9701 0.4692 0.071 Uiso 1 calc R
H31D H 0.2487 0.9743 0.4051 0.071 Uiso 1 calc R
C32B C 0.2115(5) 1.0670(7) 0.4185(8) 0.071(4) Uani 1 d .
H32C H 0.2378 1.0895 0.4496 0.085 Uiso 1 calc R
H32D H 0.2133 1.0843 0.3711 0.085 Uiso 1 calc R
O33B O 0.1657(4) 1.0888(5) 0.4396(5) 0.074(3) Uani 1 d .
C34B C 0.1644(6) 1.0904(9) 0.5126(9) 0.091(5) Uani 1 d .
H34C H 0.1897 1.1223 0.5353 0.109 Uiso 1 calc R
H34D H 0.1697 1.0416 0.5322 0.109 Uiso 1 calc R
C35B C 0.1151(7) 1.1184(9) 0.5246(9) 0.113(6) Uani 1 d .
H35D H 0.1110 1.1115 0.5731 0.136 Uiso 1 calc R
H35E H 0.0904 1.0919 0.4952 0.136 Uiso 1 calc R
H35F H 0.1126 1.1696 0.5132 0.136 Uiso 1 calc R
N11B N 0.1410(4) 1.0019(5) 0.2622(6) 0.063(3) Uani 1 d .
C12B C 0.1485(7) 1.0270(8) 0.1888(8) 0.115(7) Uani 1 d .
H12D H 0.1500 1.0796 0.1877 0.138 Uiso 1 calc R
H12E H 0.1220 1.0104 0.1553 0.138 Uiso 1 calc R
H12F H 0.1784 1.0071 0.1772 0.138 Uiso 1 calc R
C13B C 0.0972(4) 1.0223(7) 0.2856(7) 0.058(3) Uani 1 d .
C14B C 0.0892(5) 1.0928(8) 0.3054(8) 0.078(4) Uani 1 d .
H14B H 0.1132 1.1281 0.3047 0.094 Uiso 1 calc R
C15B C 0.0450(8) 1.1110(11) 0.3265(9) 0.109(7) Uani 1 d .
H15B H 0.0398 1.1581 0.3423 0.130 Uiso 1 calc R
C16B C 0.0088(7) 1.0595(13) 0.3242(9) 0.112(7) Uani 1 d .
H16B H -0.0213 1.0727 0.3363 0.134 Uiso 1 calc R
C17B C 0.0168(6) 0.9884(11) 0.3042(8) 0.095(5) Uani 1 d .
H17B H -0.0076 0.9533 0.3027 0.114 Uiso 1 calc R
C18B C 0.0614(5) 0.9707(8) 0.2864(8) 0.077(4) Uani 1 d .
H18B H 0.0677 0.9225 0.2745 0.093 Uiso 1 calc R
N21B N 0.1550(3) 0.8219(5) 0.4172(5) 0.042(2) Uani 1 d .
C22B C 0.1644(5) 0.7414(6) 0.4253(8) 0.070(4) Uani 1 d .
H22D H 0.1681 0.7286 0.4743 0.084 Uiso 1 calc R
H22E H 0.1936 0.7292 0.4061 0.084 Uiso 1 calc R
H22F H 0.1376 0.7149 0.4005 0.084 Uiso 1 calc R
C23B C 0.1120(4) 0.8485(6) 0.4423(6) 0.050(3) Uani 1 d .
C24B C 0.1169(5) 0.8946(7) 0.5023(6) 0.062(4) Uani 1 d .
H24B H 0.1474 0.9080 0.5249 0.075 Uiso 1 calc R
C25B C 0.0753(6) 0.9186(7) 0.5257(7) 0.075(4) Uani 1 d .
H25B H 0.0777 0.9509 0.5635 0.089 Uiso 1 calc R
C26B C 0.0318(6) 0.8974(9) 0.4962(10) 0.092(5) Uani 1 d .
H26B H 0.0045 0.9135 0.5151 0.111 Uiso 1 calc R
C27B C 0.0256(6) 0.8519(10) 0.4378(11) 0.114(7) Uani 1 d .
H27B H -0.0051 0.8373 0.4170 0.136 Uiso 1 calc R
C28B C 0.0681(5) 0.8287(9) 0.4114(9) 0.091(5) Uani 1 d .
H28B H 0.0655 0.7990 0.3716 0.109 Uiso 1 calc R
Pr2 Pr 0.24591(2) 0.93540(3) 0.74899(3) 0.03957(19) Uani 1 d .
N53C N 0.3535(3) 0.9336(6) 0.8038(7) 0.069(4) Uani 1 d .
O52C O 0.3228(3) 0.9084(5) 0.8441(5) 0.060(2) Uani 1 d .
O54C O 0.3976(3) 0.9291(7) 0.8277(6) 0.104(4) Uani 1 d .
O51C O 0.3376(3) 0.9560(5) 0.7431(4) 0.055(2) Uani 1 d .
O62C O 0.1738(3) 0.9817(4) 0.6578(4) 0.058(2) Uani 1 d .
N63C N 0.1468(4) 1.0012(6) 0.7022(6) 0.059(3) Uani 1 d .
O61C O 0.1661(3) 1.0006(4) 0.7665(4) 0.057(2) Uani 1 d .
O64C O 0.1054(3) 1.0234(7) 0.6850(6) 0.103(4) Uani 1 d .
O71C O 0.2688(3) 1.0468(5) 0.8277(5) 0.067(2) Uani 1 d .
O74C O 0.2863(4) 1.1545(5) 0.7923(6) 0.096(3) Uani 1 d .
N73C N 0.2719(4) 1.0925(6) 0.7804(7) 0.066(3) Uani 1 d .
O72C O 0.2607(3) 1.0708(4) 0.7162(5) 0.070(3) Uani 1 d .
O1C O 0.1780(3) 0.8447(4) 0.7281(4) 0.0490(19) Uani 1 d .
C2C C 0.1508(4) 0.8052(6) 0.7605(6) 0.041(3) Uani 1 d .
C3C C 0.1585(4) 0.8026(5) 0.8396(6) 0.042(3) Uani 1 d .
H3C H 0.1270 0.7949 0.8561 0.050 Uiso 1 calc R
C4C C 0.1805(3) 0.8738(5) 0.8718(5) 0.034(2) Uani 1 d .
O5C O 0.2228(2) 0.8895(4) 0.8604(4) 0.0432(18) Uani 1 d .
C31C C 0.1924(4) 0.7383(6) 0.8658(6) 0.053(3) Uani 1 d .
H31E H 0.1817 0.6948 0.8391 0.064 Uiso 1 calc R
H31F H 0.2250 0.7495 0.8563 0.064 Uiso 1 calc R
C32C C 0.1941(4) 0.7219(7) 0.9422(7) 0.065(4) Uani 1 d .
H32E H 0.2181 0.6844 0.9564 0.077 Uiso 1 calc R
H32F H 0.2028 0.7656 0.9698 0.077 Uiso 1 calc R
O33C O 0.1482(3) 0.6979(5) 0.9529(4) 0.061(2) Uani 1 d .
C34C C 0.1433(6) 0.6885(8) 1.0262(8) 0.081(5) Uani 1 d .
H34E H 0.1512 0.7339 1.0514 0.097 Uiso 1 calc R
H34F H 0.1656 0.6509 1.0467 0.097 Uiso 1 calc R
C35C C 0.0922(7) 0.6668(10) 1.0325(10) 0.120(7) Uani 1 d .
H35G H 0.0885 0.6618 1.0814 0.144 Uiso 1 calc R
H35H H 0.0850 0.6209 1.0090 0.144 Uiso 1 calc R
H35I H 0.0703 0.7037 1.0113 0.144 Uiso 1 calc R
N11C N 0.1169(3) 0.7644(5) 0.7236(5) 0.045(2) Uani 1 d .
C12C C 0.1134(5) 0.7622(7) 0.6482(6) 0.074(4) Uani 1 d .
H12G H 0.1031 0.8091 0.6291 0.089 Uiso 1 calc R
H12H H 0.0903 0.7256 0.6301 0.089 Uiso 1 calc R
H12I H 0.1446 0.7503 0.6349 0.089 Uiso 1 calc R
C13C C 0.0844(4) 0.7171(6) 0.7561(6) 0.045(3) Uani 1 d .
C14C C 0.0460(4) 0.7445(8) 0.7839(7) 0.069(4) Uani 1 d .
H14C H 0.0411 0.7949 0.7842 0.083 Uiso 1 calc R
C15C C 0.0131(5) 0.6978(11) 0.8126(9) 0.094(6) Uani 1 d .
H15C H -0.0134 0.7162 0.8317 0.113 Uiso 1 calc R
C16C C 0.0224(6) 0.6238(11) 0.8108(8) 0.091(6) Uani 1 d .
H16C H 0.0024 0.5920 0.8316 0.109 Uiso 1 calc R
C17C C 0.0598(6) 0.5949(8) 0.7796(9) 0.092(6) Uani 1 d .
H17C H 0.0636 0.5444 0.7765 0.110 Uiso 1 calc R
C18C C 0.0916(5) 0.6413(7) 0.7532(7) 0.066(4) Uani 1 d .
H18C H 0.1178 0.6225 0.7333 0.079 Uiso 1 calc R
N21C N 0.1567(4) 0.9164(5) 0.9119(6) 0.059(3) Uani 1 d .
C22C C 0.1813(5) 0.9835(7) 0.9439(8) 0.087(5) Uani 1 d .
H22G H 0.1834 0.9808 0.9943 0.105 Uiso 1 calc R
H22H H 0.1630 1.0261 0.9271 0.105 Uiso 1 calc R
H22I H 0.2135 0.9865 0.9310 0.105 Uiso 1 calc R
C23C C 0.1070(4) 0.9056(6) 0.9193(6) 0.049(3) Uani 1 d .
C24C C 0.0704(5) 0.9280(7) 0.8662(7) 0.068(4) Uani 1 d .
H24C H 0.0786 0.9463 0.8241 0.081 Uiso 1 calc R
C25C C 0.0224(5) 0.9232(10) 0.8757(10) 0.101(6) Uani 1 d .
H25C H -0.0024 0.9360 0.8401 0.122 Uiso 1 calc R
C26C C 0.0125(7) 0.8987(13) 0.9398(12) 0.130(8) Uani 1 d .
H26C H -0.0199 0.8961 0.9471 0.156 Uiso 1 calc R
C27C C 0.0465(8) 0.8783(12) 0.9927(12) 0.141(9) Uani 1 d .
H27C H 0.0379 0.8613 1.0351 0.169 Uiso 1 calc R
C28C C 0.0953(6) 0.8832(9) 0.9825(8) 0.096(6) Uani 1 d .
H28C H 0.1197 0.8711 1.0189 0.115 Uiso 1 calc R
O1D O 0.2790(3) 0.8143(4) 0.7285(4) 0.052(2) Uani 1 d .
C2D C 0.3134(4) 0.7948(5) 0.6987(6) 0.040(3) Uani 1 d .
C3D C 0.3136(4) 0.8163(6) 0.6201(6) 0.045(3) Uani 1 d .
H3D H 0.3450 0.8037 0.6053 0.054 Uiso 1 calc R
C4D C 0.3036(4) 0.8968(6) 0.6090(5) 0.044(3) Uani 1 d .
N21D N 0.3338(3) 0.9391(5) 0.5791(5) 0.044(2) Uani 1 d .
O5D O 0.2663(3) 0.9238(4) 0.6281(4) 0.0462(19) Uani 1 d .
C31D C 0.2718(4) 0.7735(5) 0.5741(6) 0.051(3) Uani 1 d .
H31G H 0.2414 0.7837 0.5918 0.061 Uiso 1 calc R
H31H H 0.2689 0.7916 0.5261 0.061 Uiso 1 calc R
C32D C 0.2793(5) 0.6916(7) 0.5734(8) 0.074(4) Uani 1 d .
H32G H 0.2774 0.6726 0.6202 0.088 Uiso 1 calc R
H32H H 0.2530 0.6699 0.5416 0.088 Uiso 1 calc R
O33D O 0.3236(4) 0.6698(5) 0.5526(5) 0.078(3) Uani 1 d .
C34D C 0.3280(6) 0.6707(8) 0.4814(7) 0.088(5) Uani 1 d .
H34G H 0.3212 0.7196 0.4627 0.106 Uiso 1 calc R
H34H H 0.3045 0.6375 0.4564 0.106 Uiso 1 calc R
C35D C 0.3778(7) 0.6485(10) 0.4701(9) 0.122(7) Uani 1 d .
H35J H 0.3846 0.6672 0.4257 0.146 Uiso 1 calc R
H35K H 0.3800 0.5960 0.4700 0.146 Uiso 1 calc R
H35L H 0.4009 0.6678 0.5073 0.146 Uiso 1 calc R
C22D C 0.3246(5) 1.0186(7) 0.5723(8) 0.076(4) Uani 1 d .
H22J H 0.2906 1.0270 0.5577 0.091 Uiso 1 calc R
H22K H 0.3429 1.0386 0.5378 0.091 Uiso 1 calc R
H22L H 0.3342 1.0419 0.6169 0.091 Uiso 1 calc R
C23D C 0.3773(4) 0.9148(7) 0.5525(7) 0.054(3) Uani 1 d .
C24D C 0.3741(5) 0.8694(7) 0.4927(7) 0.059(3) Uani 1 d .
H24D H 0.3438 0.8548 0.4705 0.071 Uiso 1 calc R
C25D C 0.4151(6) 0.8466(8) 0.4671(8) 0.085(5) Uani 1 d .
H25D H 0.4127 0.8144 0.4292 0.102 Uiso 1 calc R
C26D C 0.4589(7) 0.8706(13) 0.4968(13) 0.136(8) Uani 1 d .
H26D H 0.4865 0.8545 0.4787 0.163 Uiso 1 calc R
C27D C 0.4641(6) 0.9180(14) 0.5528(13) 0.149(10) Uani 1 d .
H27D H 0.4945 0.9356 0.5718 0.179 Uiso 1 calc R
C28D C 0.4213(6) 0.9392(10) 0.5808(10) 0.122(7) Uani 1 d .
H28D H 0.4238 0.9706 0.6193 0.146 Uiso 1 calc R
N11D N 0.3487(3) 0.7525(5) 0.7288(5) 0.056(3) Uani 1 d .
C13D C 0.3923(5) 0.7315(8) 0.7023(7) 0.068(4) Uani 1 d .
C12D C 0.3448(6) 0.7272(8) 0.8018(7) 0.095(5) Uani 1 d .
H12J H 0.3634 0.6830 0.8114 0.114 Uiso 1 calc R
H12K H 0.3113 0.7177 0.8062 0.114 Uiso 1 calc R
H12L H 0.3571 0.7644 0.8348 0.114 Uiso 1 calc R
C14D C 0.3995(6) 0.6586(8) 0.6870(8) 0.087(5) Uani 1 d .
H14D H 0.3756 0.6239 0.6916 0.104 Uiso 1 calc R
C15D C 0.4430(10) 0.6385(14) 0.6646(12) 0.147(10) Uani 1 d .
H15D H 0.4485 0.5899 0.6536 0.176 Uiso 1 calc R
C16D C 0.4771(8) 0.689(2) 0.6589(15) 0.165(16) Uani 1 d .
H16D H 0.5067 0.6744 0.6463 0.198 Uiso 1 calc R
C17D C 0.4698(7) 0.7622(17) 0.6709(12) 0.153(11) Uani 1 d .
H17D H 0.4933 0.7965 0.6638 0.184 Uiso 1 calc R
C18D C 0.4267(6) 0.7840(11) 0.6939(9) 0.102(6) Uani 1 d .
H18D H 0.4211 0.8330 0.7035 0.123 Uiso 1 calc R

loop_
_atom_site_aniso_label
_atom_site_aniso_U_11
_atom_site_aniso_U_22
_atom_site_aniso_U_33
_atom_site_aniso_U_23
_atom_site_aniso_U_13
_atom_site_aniso_U_12
Pr1 0.0378(4) 0.0399(4) 0.0391(4) 0.0033(3) 0.0070(3) 0.0002(2)
O51A 0.057(5) 0.077(6) 0.027(5) 0.017(4) 0.004(4) 0.004(4)
N53A 0.049(6) 0.047(6) 0.056(8) 0.014(5) 0.001(5) 0.007(4)
O52A 0.064(5) 0.062(6) 0.046(6) 0.005(4) -0.006(4) 0.013(4)
O54A 0.053(6) 0.157(10) 0.071(7) 0.006(7) -0.014(5) 0.032(6)
O61A 0.076(6) 0.067(6) 0.042(6) -0.010(4) -0.011(4) 0.000(4)
N63A 0.063(7) 0.062(8) 0.066(9) -0.022(6) 0.032(6) 0.001(5)
O62A 0.115(8) 0.047(6) 0.061(7) 0.000(4) 0.032(6) -0.010(5)
O64A 0.160(11) 0.051(7) 0.137(11) -0.055(6) 0.061(8) -0.041(6)
N73A 0.041(5) 0.081(7) 0.035(6) -0.006(5) 0.003(5) 0.009(5)
O71A 0.047(5) 0.098(7) 0.049(6) 0.008(5) 0.001(4) -0.020(4)
O72A 0.026(4) 0.127(8) 0.051(6) 0.016(5) 0.008(4) 0.005(4)
O74A 0.030(5) 0.235(15) 0.095(9) 0.002(9) -0.009(5) -0.004(7)
O1A 0.022(3) 0.059(5) 0.035(5) 0.006(3) -0.002(3) -0.004(3)
C2A 0.031(5) 0.027(5) 0.016(5) 0.004(4) 0.003(4) 0.010(4)
C3A 0.044(5) 0.028(5) 0.016(6) 0.002(4) 0.013(4) -0.001(4)
C4A 0.033(5) 0.027(6) 0.048(7) 0.000(5) 0.002(5) -0.005(4)
O5A 0.061(5) 0.039(4) 0.040(5) 0.006(3) 0.008(4) -0.014(3)
C31A 0.058(7) 0.023(6) 0.073(10) 0.007(5) -0.005(6) 0.011(5)
C32A 0.087(10) 0.049(8) 0.054(9) 0.021(6) -0.022(7) -0.003(6)
O33A 0.091(7) 0.073(7) 0.054(7) 0.017(5) -0.002(5) -0.031(5)
C34A 0.186(18) 0.082(11) 0.009(8) 0.017(6) 0.015(9) -0.025(10)
C35A 0.167(19) 0.155(19) 0.077(14) 0.014(12) 0.063(13) -0.041(15)
N21A 0.083(7) 0.042(6) 0.020(6) 0.008(4) -0.001(5) -0.014(5)
C22A 0.110(12) 0.084(11) 0.050(10) 0.004(7) -0.012(8) -0.024(8)
C23A 0.026(5) 0.050(8) 0.067(9) 0.012(6) -0.001(5) -0.006(4)
C24A 0.052(7) 0.055(8) 0.078(10) 0.001(7) -0.012(7) -0.007(6)
C25A 0.050(8) 0.098(13) 0.104(14) -0.020(10) 0.023(8) -0.015(8)
C26A 0.083(12) 0.093(14) 0.106(15) 0.024(10) 0.005(10) -0.031(9)
C27A 0.075(10) 0.052(9) 0.108(13) 0.011(8) 0.000(9) -0.018(7)
C28A 0.064(8) 0.053(9) 0.073(10) 0.007(7) 0.011(7) -0.001(6)
N11A 0.035(5) 0.047(6) 0.045(6) -0.016(4) 0.002(4) -0.005(4)
C12A 0.087(10) 0.090(12) 0.106(14) -0.072(10) 0.023(9) -0.027(8)
C13A 0.074(8) 0.057(7) 0.083(10) 0.003(6) 0.013(7) 0.004(5)
C14A 0.083(10) 0.128(13) 0.026(8) 0.018(8) 0.022(7) 0.011(8)
C15A 0.089(12) 0.181(19) 0.066(12) 0.031(12) 0.038(10) 0.030(12)
C16A 0.074(11) 0.158(17) 0.104(16) 0.009(13) 0.049(11) 0.009(11)
C17A 0.050(8) 0.115(13) 0.075(12) 0.004(9) -0.014(7) 0.024(8)
C18A 0.049(7) 0.076(9) 0.041(8) 0.008(6) -0.007(6) 0.020(6)
O1B 0.066(5) 0.041(5) 0.057(6) 0.012(4) 0.023(4) 0.010(4)
C2B 0.047(7) 0.039(7) 0.086(10) -0.002(6) 0.031(7) 0.009(5)
C3B 0.043(6) 0.052(7) 0.043(8) -0.003(5) 0.017(5) -0.019(5)
C4B 0.041(6) 0.034(7) 0.041(8) -0.007(5) -0.011(5) -0.004(4)
O5B 0.039(4) 0.064(5) 0.035(5) 0.004(4) 0.006(3) 0.011(3)
C31B 0.060(8) 0.053(9) 0.063(9) -0.012(6) 0.004(6) -0.006(6)
C32B 0.092(10) 0.055(9) 0.065(10) -0.008(7) 0.008(8) -0.016(7)
O33B 0.103(8) 0.056(6) 0.059(7) -0.015(5) 0.002(5) 0.003(5)
C34B 0.098(12) 0.096(13) 0.079(14) 0.005(9) 0.009(10) -0.015(9)
C35B 0.168(19) 0.097(14) 0.086(14) -0.016(10) 0.059(13) -0.018(12)
N11B 0.080(7) 0.055(7) 0.059(8) 0.020(5) 0.028(6) 0.026(5)
C12B 0.170(17) 0.091(13) 0.093(14) 0.062(10) 0.050(12) 0.074(11)
C13B 0.058(8) 0.072(10) 0.047(9) 0.000(6) 0.013(6) 0.016(6)
C14B 0.087(10) 0.062(10) 0.077(11) -0.006(8) -0.018(8) 0.021(7)
C15B 0.131(17) 0.108(16) 0.083(14) -0.016(11) -0.001(12) 0.070(13)
C16B 0.099(14) 0.17(2) 0.064(12) 0.005(13) 0.021(11) 0.070(14)
C17B 0.079(11) 0.125(16) 0.080(13) 0.010(11) 0.008(9) 0.000(10)
C18B 0.075(10) 0.073(11) 0.084(12) 0.010(8) 0.014(8) 0.017(8)
N21B 0.038(5) 0.051(6) 0.039(6) -0.006(4) 0.009(4) -0.009(4)
C22B 0.076(9) 0.045(8) 0.090(12) 0.020(7) 0.020(8) 0.008(6)
C23B 0.054(7) 0.055(8) 0.043(8) 0.001(6) 0.017(6) -0.002(5)
C24B 0.094(10) 0.063(9) 0.036(8) 0.007(6) 0.031(7) -0.009(7)
C25B 0.114(12) 0.064(10) 0.054(10) -0.002(7) 0.043(9) -0.003(8)
C26B 0.069(10) 0.109(14) 0.110(15) 0.000(11) 0.050(10) -0.002(9)
C27B 0.067(11) 0.111(15) 0.16(2) -0.037(13) 0.017(11) -0.019(9)
C28B 0.060(9) 0.111(13) 0.096(13) -0.046(10) -0.008(8) -0.018(8)
Pr2 0.0398(4) 0.0385(4) 0.0405(5) -0.0030(3) 0.0059(3) -0.0020(3)
N53C 0.033(6) 0.084(9) 0.086(11) -0.026(7) -0.003(6) -0.005(5)
O52C 0.043(5) 0.073(6) 0.058(6) -0.006(4) -0.012(4) -0.001(4)
O54C 0.036(5) 0.180(12) 0.090(8) 0.008(7) -0.009(5) 0.000(6)
O51C 0.041(4) 0.099(6) 0.020(4) 0.008(4) -0.009(3) -0.017(4)
O62C 0.057(5) 0.067(6) 0.050(6) 0.007(4) 0.010(4) 0.015(4)
N63C 0.051(6) 0.075(8) 0.051(8) 0.000(6) 0.001(5) 0.020(5)
O61C 0.060(5) 0.070(6) 0.041(6) -0.001(4) 0.007(4) 0.016(4)
O64C 0.056(6) 0.157(11) 0.089(8) -0.021(7) -0.011(5) 0.033(6)
O71C 0.094(7) 0.042(6) 0.063(7) 0.002(4) 0.010(5) -0.012(4)
O74C 0.123(9) 0.059(7) 0.109(9) -0.003(6) 0.022(7) -0.022(6)
N73C 0.087(8) 0.037(7) 0.077(10) -0.012(6) 0.026(7) -0.014(5)
O72C 0.093(7) 0.043(6) 0.081(8) -0.006(5) 0.031(6) -0.009(4)
O1C 0.065(5) 0.051(5) 0.031(5) -0.001(3) 0.006(4) -0.018(4)
C2C 0.038(6) 0.055(7) 0.030(7) -0.004(5) 0.005(5) 0.005(5)
C3C 0.041(6) 0.035(6) 0.047(8) 0.008(5) -0.001(5) -0.002(4)
C4C 0.026(5) 0.042(6) 0.032(7) 0.007(5) -0.005(4) -0.004(4)
O5C 0.045(4) 0.044(5) 0.040(5) -0.004(3) 0.002(3) -0.008(3)
C31C 0.052(7) 0.058(8) 0.049(8) 0.013(6) 0.004(6) 0.002(5)
C32C 0.062(8) 0.054(9) 0.069(10) 0.023(7) -0.022(7) -0.007(6)
O33C 0.086(6) 0.075(6) 0.018(5) 0.006(4) -0.007(4) -0.020(5)
C34C 0.108(13) 0.067(10) 0.061(11) 0.006(7) -0.010(9) -0.006(8)
C35C 0.140(17) 0.128(17) 0.099(16) 0.028(12) 0.035(13) -0.014(13)
N11C 0.052(5) 0.050(6) 0.030(6) 0.006(4) -0.001(4) -0.018(4)
C12C 0.105(11) 0.073(10) 0.044(9) -0.003(7) 0.009(7) -0.046(8)
C13C 0.042(6) 0.062(8) 0.027(7) 0.006(5) -0.009(5) -0.019(5)
C14C 0.058(8) 0.085(10) 0.064(10) -0.004(7) 0.011(7) -0.002(7)
C15C 0.047(8) 0.146(16) 0.092(14) -0.030(11) 0.013(8) -0.037(9)
C16C 0.104(13) 0.124(16) 0.044(10) 0.006(9) 0.007(9) -0.059(11)
C17C 0.124(14) 0.064(11) 0.079(12) 0.024(8) -0.018(10) -0.054(10)
C18C 0.083(9) 0.046(9) 0.063(10) 0.008(6) -0.013(7) -0.022(6)
N21C 0.056(6) 0.063(7) 0.060(8) -0.021(5) 0.010(5) -0.004(5)
C22C 0.111(12) 0.073(11) 0.082(12) -0.043(8) 0.025(9) -0.019(8)
C23C 0.060(7) 0.045(7) 0.048(8) -0.005(5) 0.025(6) 0.006(5)
C24C 0.069(9) 0.077(10) 0.053(9) 0.005(7) -0.003(7) 0.022(7)
C25C 0.059(9) 0.156(17) 0.089(14) 0.016(11) 0.010(9) 0.033(9)
C26C 0.081(13) 0.20(2) 0.119(19) 0.023(16) 0.057(13) 0.028(13)
C27C 0.145(19) 0.19(2) 0.107(18) 0.060(16) 0.083(15) 0.053(17)
C28C 0.093(12) 0.132(15) 0.068(12) 0.036(10) 0.025(9) 0.041(10)
O1D 0.067(5) 0.043(5) 0.050(5) 0.011(4) 0.023(4) 0.014(4)
C2D 0.057(7) 0.013(5) 0.048(8) -0.005(4) -0.002(5) 0.009(4)
C3D 0.046(6) 0.042(7) 0.045(8) -0.004(5) 0.000(5) 0.002(5)
C4D 0.061(7) 0.053(8) 0.014(6) 0.014(5) -0.007(5) -0.006(5)
N21D 0.058(6) 0.043(6) 0.032(6) -0.001(4) 0.012(4) 0.003(4)
O5D 0.048(4) 0.057(5) 0.036(5) 0.000(3) 0.014(3) 0.013(3)
C31D 0.051(7) 0.034(7) 0.069(9) -0.021(5) 0.011(6) -0.001(5)
C32D 0.099(11) 0.046(9) 0.079(11) -0.010(7) 0.025(9) -0.012(7)
O33D 0.122(8) 0.065(6) 0.048(6) -0.008(5) 0.016(6) 0.022(5)
C34D 0.140(15) 0.087(12) 0.043(10) 0.004(8) 0.032(9) -0.023(10)
C35D 0.165(18) 0.115(15) 0.103(15) -0.015(11) 0.083(14) 0.003(13)
C22D 0.096(11) 0.053(9) 0.085(12) 0.009(7) 0.031(9) 0.007(7)
C23D 0.053(7) 0.053(8) 0.054(9) 0.020(6) 0.006(6) -0.011(5)
C24D 0.063(8) 0.064(9) 0.051(9) 0.005(6) 0.013(7) -0.005(6)
C25D 0.120(13) 0.086(11) 0.055(10) 0.015(8) 0.038(9) 0.008(9)
C26D 0.081(13) 0.16(2) 0.18(3) -0.023(17) 0.048(15) -0.032(13)
C27D 0.060(11) 0.21(3) 0.18(3) -0.039(19) 0.009(13) -0.056(13)
C28D 0.075(11) 0.157(18) 0.136(18) -0.072(14) 0.021(11) -0.043(11)
N11D 0.060(6) 0.064(7) 0.048(7) 0.012(5) 0.024(5) 0.014(5)
C13D 0.067(9) 0.095(11) 0.039(8) 0.012(7) -0.006(6) 0.024(8)
C12D 0.130(13) 0.096(12) 0.064(11) 0.028(9) 0.030(10) 0.061(10)
C14D 0.105(12) 0.066(11) 0.092(13) 0.010(8) 0.021(9) 0.039(8)
C15D 0.18(2) 0.14(2) 0.121(19) -0.007(16) 0.018(19) 0.112(19)
C16D 0.070(14) 0.31(5) 0.11(2) -0.06(3) -0.002(13) 0.07(2)
C17D 0.072(14) 0.27(4) 0.111(19) -0.04(2) 0.002(12) -0.032(17)
C18D 0.068(10) 0.144(17) 0.097(14) -0.016(12) 0.020(9) -0.008(10)

loop_
_atom_type_symbol
_atom_type_description
_atom_type_scat_dispersion_real
_atom_type_scat_dispersion_imag
_atom_type_scat_source
C C 0.0033 0.0016 'International Tables Vol C Tables 4.2.6.8 and 6.1.1.4'
H H 0.0000 0.0000 'International Tables Vol C Tables 4.2.6.8 and 6.1.1.4'
N N 0.0061 0.0033 'International Tables Vol C Tables 4.2.6.8 and 6.1.1.4'
O O 0.0106 0.0060 'International Tables Vol C Tables 4.2.6.8 and 6.1.1.4'
Pr Pr -0.2180 2.8214 'International Tables Vol C Tables 4.2.6.8 and 6.1.1.4'

loop_
_geom_angle_atom_site_label_1
_geom_angle_atom_site_label_2
_geom_angle_atom_site_label_3
_geom_angle
O1A Pr1 O1B 88.2(2)
O1A Pr1 O5A 68.8(2)
O1B Pr1 O5A 71.3(3)
O1A Pr1 O5B 155.6(2)
O1B Pr1 O5B 68.7(2)
O5A Pr1 O5B 95.4(2)
O1A Pr1 O61A 80.0(3)
O1B Pr1 O61A 139.4(3)
O5A Pr1 O61A 136.0(3)
O5B Pr1 O61A 122.6(3)
O1A Pr1 O52A 73.3(2)
O1B Pr1 O52A 141.8(3)
O5A Pr1 O52A 70.9(3)
O5B Pr1 O52A 120.3(2)
O61A Pr1 O52A 70.9(3)
O1A Pr1 O62A 127.6(3)
O1B Pr1 O62A 139.3(3)
O5A Pr1 O62A 134.4(3)
O5B Pr1 O62A 76.8(3)
O61A Pr1 O62A 50.4(3)
O52A Pr1 O62A 75.0(3)
O1A Pr1 O51A 115.3(2)
O1B Pr1 O51A 117.0(3)
O5A Pr1 O51A 66.1(2)
O5B Pr1 O51A 71.3(2)
O61A Pr1 O51A 103.1(3)
O52A Pr1 O51A 49.6(3)
O62A Pr1 O51A 68.9(3)
O1A Pr1 O71A 115.0(2)
O1B Pr1 O71A 75.3(3)
O5A Pr1 O71A 146.3(3)
O5B Pr1 O71A 67.9(3)
O61A Pr1 O71A 75.0(3)
O52A Pr1 O71A 142.8(3)
O62A Pr1 O71A 72.1(3)
O51A Pr1 O71A 128.4(3)
O1A Pr1 O72A 66.1(2)
O1B Pr1 O72A 71.4(3)
O5A Pr1 O72A 121.2(3)
O5B Pr1 O72A 111.2(2)
O61A Pr1 O72A 68.3(3)
O52A Pr1 O72A 125.9(3)
O62A Pr1 O72A 103.1(3)
O51A Pr1 O72A 171.2(3)
O71A Pr1 O72A 48.9(2)
N53A O51A Pr1 94.2(6)
O54A N53A O52A 119.9(10)
O54A N53A O51A 120.6(11)
O52A N53A O51A 119.4(9)
N53A O52A Pr1 96.0(6)
N63A O61A Pr1 96.6(7)
O64A N63A O62A 120.9(12)
O64A N63A O61A 120.9(12)
O62A N63A O61A 118.1(11)
N63A O62A Pr1 94.9(7)
O74A N73A O72A 122.1(11)
O74A N73A O71A 119.2(10)
O72A N73A O71A 118.7(9)
N73A O71A Pr1 96.3(6)
N73A O72A Pr1 96.1(6)
C2A O1A Pr1 125.2(6)
O1A C2A N11A 120.9(9)
O1A C2A C3A 121.2(8)
N11A C2A C3A 117.9(8)
C2A C3A C31A 109.2(8)
C2A C3A C4A 108.4(7)
C31A C3A C4A 109.0(8)
O5A C4A N21A 119.8(10)
O5A C4A C3A 122.2(9)
N21A C4A C3A 117.9(8)
C4A O5A Pr1 141.3(7)
C32A C31A C3A 109.7(9)
O33A C32A C31A 108.4(10)
C32A O33A C34A 112.8(11)
O33A C34A C35A 106.7(13)
C4A N21A C23A 125.2(9)
C4A N21A C22A 118.3(9)
C23A N21A C22A 116.3(9)
C24A C23A C28A 118.8(11)
C24A C23A N21A 121.1(11)
C28A C23A N21A 120.0(11)
C23A C24A C25A 121.2(13)
C26A C25A C24A 119.0(14)
C27A C26A C25A 120.4(14)
C26A C27A C28A 119.9(14)
C23A C28A C27A 120.7(13)
C2A N11A C13A 125.5(8)
C2A N11A C12A 118.6(9)
C13A N11A C12A 115.6(9)
C18A C13A C14A 120.5(11)
C18A C13A N11A 119.1(11)
C14A C13A N11A 119.7(11)
C15A C14A C13A 119.2(14)
C14A C15A C16A 118.4(15)
C17A C16A C15A 123.2(14)
C18A C17A C16A 118.9(13)
C17A C18A C13A 119.7(12)
C2B O1B Pr1 131.7(7)
O1B C2B N11B 122.0(12)
O1B C2B C3B 118.3(10)
N11B C2B C3B 119.7(9)
C4B C3B C2B 110.1(9)
C4B C3B C31B 107.7(9)
C2B C3B C31B 108.7(9)
O5B C4B N21B 122.6(10)
O5B C4B C3B 120.8(10)
N21B C4B C3B 116.4(9)
C4B O5B Pr1 126.6(7)
C32B C31B C3B 114.5(11)
O33B C32B C31B 111.8(10)
C34B O33B C32B 115.3(11)
O33B C34B C35B 107.8(14)
C2B N11B C13B 128.3(11)
C2B N11B C12B 114.9(10)
C13B N11B C12B 116.8(11)
C18B C13B C14B 119.9(13)
C18B C13B N11B 118.9(12)
C14B C13B N11B 121.2(13)
C13B C14B C15B 119.4(16)
C16B C15B C14B 120.1(17)
C15B C16B C17B 120.6(17)
C18B C17B C16B 118.4(17)
C17B C18B C13B 121.6(15)
C4B N21B C23B 127.7(10)
C4B N21B C22B 116.2(9)
C23B N21B C22B 116.1(9)
C28B C23B C24B 120.4(12)
C28B C23B N21B 120.9(12)
C24B C23B N21B 118.7(11)
C25B C24B C23B 117.6(13)
C26B C25B C24B 122.1(14)
C25B C26B C27B 121.9(14)
C26B C27B C28B 116.7(15)
C23B C28B C27B 121.3(15)
O1D Pr2 O5C 88.8(2)
O1D Pr2 O5D 68.4(2)
O5C Pr2 O5D 155.0(2)
O1D Pr2 O1C 70.5(3)
O5C Pr2 O1C 68.5(2)
O5D Pr2 O1C 93.2(2)
O1D Pr2 O71C 138.1(3)
O5C Pr2 O71C 80.4(3)
O5D Pr2 O71C 123.4(3)
O1C Pr2 O71C 138.0(3)
O1D Pr2 O61C 141.8(3)
O5C Pr2 O61C 73.3(2)
O5D Pr2 O61C 118.2(2)
O1C Pr2 O61C 71.6(3)
O71C Pr2 O61C 72.9(3)
O1D Pr2 O51C 74.5(3)
O5C Pr2 O51C 117.5(2)
O5D Pr2 O51C 67.7(2)
O1C Pr2 O51C 144.4(3)
O71C Pr2 O51C 75.0(3)
O61C Pr2 O51C 143.7(3)
O1D Pr2 O72C 138.3(3)
O5C Pr2 O72C 127.1(3)
O5D Pr2 O72C 78.0(3)
O1C Pr2 O72C 137.1(3)
O71C Pr2 O72C 49.5(3)
O61C Pr2 O72C 76.1(3)
O51C Pr2 O72C 70.2(3)
O1D Pr2 O62C 117.0(3)
O5C Pr2 O62C 115.1(2)
O5D Pr2 O62C 69.7(2)
O1C Pr2 O62C 67.3(3)
O71C Pr2 O62C 104.2(3)
O61C Pr2 O62C 49.0(3)
O51C Pr2 O62C 126.3(3)
O72C Pr2 O62C 70.4(3)
O1D Pr2 O52C 70.1(3)
O5C Pr2 O52C 67.8(3)
O5D Pr2 O52C 111.2(3)
O1C Pr2 O52C 120.4(3)
O71C Pr2 O52C 68.3(3)
O61C Pr2 O52C 128.4(3)
O51C Pr2 O52C 49.7(3)
O72C Pr2 O52C 101.6(3)
O62C Pr2 O52C 171.8(3)
O54C N53C O51C 124.4(12)
O54C N53C O52C 116.4(13)
O51C N53C O52C 119.0(9)
O51C O52C Pr2 93.4(7)
N53C O51C Pr2 97.8(6)
N63C O62C Pr2 96.4(7)
O64C N63C O62C 122.4(11)
O64C N63C O61C 121.4(10)
O62C N63C O61C 116.0(9)
N63C O61C Pr2 97.7(6)
N73C O71C Pr2 98.1(8)
O74C N73C O71C 123.0(13)
O72C N73C O74C 119.9(12)
O71C N73C O72C 117.1(11)
N73C O72C Pr2 95.1(7)
C2C O1C Pr2 141.8(7)
O1C C2C N11C 119.2(10)
O1C C2C C3C 119.9(9)
N11C C2C C3C 120.9(9)
C2C C3C C4C 112.0(8)
C2C C3C C31C 110.4(9)
C4C C3C C31C 108.8(8)
O5C C4C N21C 121.1(10)
O5C C4C C3C 117.2(9)
N21C C4C C3C 121.7(9)
C4C O5C Pr2 126.1(7)
C32C C31C C3C 114.1(10)
O33C C32C C31C 107.6(9)
C32C O33C C34C 113.1(10)
O33C C34C C35C 109.2(12)
C2C N11C C12C 119.8(9)
C2C N11C C13C 122.9(9)
C12C N11C C13C 117.1(9)
C14C C13C C18C 120.3(11)
C14C C13C N11C 121.3(12)
C18C C13C N11C 118.2(11)
C13C C14C C15C 121.1(14)
C16C C15C C14C 116.8(15)
C17C C16C C15C 122.8(14)
C18C C17C C16C 119.2(16)
C17C C18C C13C 119.6(15)
C4C N21C C23C 122.9(9)
C4C N21C C22C 118.6(10)
C23C N21C C22C 118.1(10)
C28C C23C C24C 119.8(12)
C28C C23C N21C 119.0(13)
C24C C23C N21C 120.5(11)
C25C C24C C23C 120.6(14)
C26C C25C C24C 117.2(15)
C27C C26C C25C 124.1(17)
C26C C27C C28C 118.3(17)
C23C C28C C27C 119.9(16)
C2D O1D Pr2 131.9(7)
O1D C2D N11D 123.1(11)
O1D C2D C3D 118.7(9)
N11D C2D C3D 118.1(9)
C4D C3D C2D 111.0(9)
C4D C3D C31D 107.5(9)
C2D C3D C31D 108.5(9)
O5D C4D N21D 119.9(10)
O5D C4D C3D 119.1(10)
N21D C4D C3D 121.0(11)
C4D N21D C23D 125.7(10)
C4D N21D C22D 119.9(10)
C23D N21D C22D 114.4(9)
C4D O5D Pr2 128.0(7)
C32D C31D C3D 114.1(10)
O33D C32D C31D 114.2(10)
C34D O33D C32D 118.3(12)
O33D C34D C35D 110.4(14)
C28D C23D C24D 118.5(13)
C28D C23D N21D 121.1(13)
C24D C23D N21D 120.3(11)
C25D C24D C23D 120.6(13)
C26D C25D C24D 120.0(17)
C25D C26D C27D 121.9(19)
C26D C27D C28D 117.5(17)
C23D C28D C27D 121.3(17)
C2D N11D C13D 128.2(10)
C2D N11D C12D 116.5(9)
C13D N11D C12D 115.1(10)
C18D C13D C14D 121.6(15)
C18D C13D N11D 119.3(14)
C14D C13D N11D 119.1(14)
C13D C14D C15D 118.4(19)
C16D C15D C14D 120(2)
C15D C16D C17D 122(2)
C16D C17D C18D 119(3)
C13D C18D C17D 119(2)

loop_
_geom_bond_atom_site_label_1
_geom_bond_atom_site_label_2
_geom_bond_distance
Pr1 O1A 2.456(7)
Pr1 O1B 2.466(7)
Pr1 O5A 2.495(7)
Pr1 O5B 2.494(7)
Pr1 O61A 2.567(8)
Pr1 O52A 2.601(8)
Pr1 O62A 2.609(8)
Pr1 O51A 2.629(8)
Pr1 O71A 2.633(8)
Pr1 O72A 2.667(8)
O51A N53A 1.279(11)
N53A O54A 1.246(11)
N53A O52A 1.261(12)
O61A N63A 1.293(13)
N63A O64A 1.243(13)
N63A O62A 1.280(13)
N73A O74A 1.210(11)
N73A O72A 1.249(11)
N73A O71A 1.301(12)
O1A C2A 1.222(10)
C2A N11A 1.354(11)
C2A C3A 1.528(12)
C3A C31A 1.541(12)
C3A C4A 1.556(14)
C4A O5A 1.233(11)
C4A N21A 1.349(12)
C31A C32A 1.521(16)
C32A O33A 1.397(15)
O33A C34A 1.419(14)
C34A C35A 1.44(2)
N21A C23A 1.438(13)
N21A C22A 1.497(15)
C23A C24A 1.370(16)
C23A C28A 1.381(16)
C24A C25A 1.387(18)
C25A C26A 1.38(2)
C26A C27A 1.37(2)
C27A C28A 1.380(17)
N11A C13A 1.437(13)
N11A C12A 1.469(13)
C13A C18A 1.397(15)
C13A C14A 1.407(15)
C14A C15A 1.371(19)
C15A C16A 1.38(2)
C16A C17A 1.37(2)
C17A C18A 1.358(17)
O1B C2B 1.249(12)
C2B N11B 1.315(14)
C2B C3B 1.552(16)
C3B C4B 1.538(14)
C3B C31B 1.583(14)
C4B O5B 1.215(12)
C4B N21B 1.343(13)
C31B C32B 1.483(16)
C32B O33B 1.442(15)
O33B C34B 1.404(17)
C34B C35B 1.51(2)
N11B C13B 1.401(14)
N11B C12B 1.520(16)
C13B C18B 1.373(18)
C13B C14B 1.368(17)
C14B C15B 1.38(2)
C15B C16B 1.37(3)
C16B C17B 1.38(2)
C17B C18B 1.369(19)
N21B C23B 1.431(13)
N21B C22B 1.497(13)
C23B C28B 1.332(16)
C23B C24B 1.415(16)
C24B C25B 1.367(17)
C25B C26B 1.32(2)
C26B C27B 1.39(2)
C27B C28B 1.41(2)
Pr2 O1D 2.445(7)
Pr2 O5C 2.458(7)
Pr2 O5D 2.467(7)
Pr2 O1C 2.504(7)
Pr2 O71C 2.563(9)
Pr2 O61C 2.576(8)
Pr2 O51C 2.594(8)
Pr2 O72C 2.598(8)
Pr2 O62C 2.612(8)
Pr2 O52C 2.657(8)
N53C O54C 1.252(12)
O51C N53C 1.253(14)
N53C O52C 1.309(13)
O62C N63C 1.260(11)
N63C O64C 1.220(12)
N63C O61C 1.276(12)
O71C N73C 1.243(13)
O74C N73C 1.212(13)
N73C O72C 1.290(13)
O1C C2C 1.268(12)
C2C N11C 1.329(13)
C2C C3C 1.503(15)
C3C C4C 1.532(14)
C3C C31C 1.544(14)
C4C O5C 1.257(11)
C4C N21C 1.331(13)
C31C C32C 1.487(16)
C32C O33C 1.390(13)
O33C C34C 1.438(15)
C34C C35C 1.50(2)
N11C C12C 1.435(14)
N11C C13C 1.450(12)
C13C C14C 1.352(16)
C13C C18C 1.400(16)
C14C C15C 1.414(19)
C15C C16C 1.38(2)
C16C C17C 1.37(2)
C17C C18C 1.370(17)
N21C C23C 1.420(14)
N21C C22C 1.496(15)
C23C C28C 1.358(17)
C23C C24C 1.399(16)
C24C C25C 1.373(18)
C25C C26C 1.37(2)
C26C C27C 1.34(2)
C27C C28C 1.40(2)
O1D C2D 1.232(12)
C2D N11D 1.316(13)
C2D C3D 1.556(15)
C3D C4D 1.505(15)
C3D C31D 1.570(14)
C4D O5D 1.246(13)
C4D N21D 1.326(13)
N21D C23D 1.444(14)
N21D C22D 1.476(14)
C31D C32D 1.508(15)
C32D O33D 1.402(15)
O33D C34D 1.387(15)
C34D C35D 1.48(2)
C23D C28D 1.346(18)
C23D C24D 1.408(17)
C24D C25D 1.363(17)
C25D C26D 1.35(2)
C26D C27D 1.37(3)
C27D C28D 1.42(2)
N11D C13D 1.427(15)
N11D C12D 1.492(15)
C13D C18D 1.38(2)
C13D C14D 1.383(19)
C14D C15D 1.39(2)
C15D C16D 1.34(3)
C16D C17D 1.37(3)
C17D C18D 1.39(2)
